data_2206377
loop_
_publ_author_name
'Andreas Glawar'
'Benjamin A. Mayes'
'David Watkin'
'George W. J. Fleet'

_publ_section_title
;
 (2<i>R</i>,3<i>S</i>,4<i>S</i>,5<i>R</i>)-Methyl
 5-cyano-2,3:4,5-di-<i>O</i>-isopropylidene-2,3,4,5-tetrahydroxypentanoate
;
_journal_coeditor_code CF6447
_journal_issue 8
_journal_name_full 'Acta Crystallographica Section E'
_journal_page_first o2727
_journal_page_last o2729
_journal_paper_doi 10.1107/S1600536805023834
_journal_volume 61
_journal_year 2005
_chemical_formula_iupac 'C13 H19 N1 O6'
_chemical_formula_moiety 'C13 H19 N1 O6'
_chemical_formula_sum 'C13 H19 N O6'
_chemical_formula_weight 285.30
_chemical_name_systematic
;
(2R,3S,4S,5R)-Methyl 5-cyano-2,3:4,5-di-O-isopropylidene-2,3,4,5-
tetrahydroxypentanoate
;
_space_group_IT_number 4
_symmetry_cell_setting monoclinic
_symmetry_space_group_name_Hall 'P 2yb'
_symmetry_space_group_name_H-M 'P 1 21 1'
_atom_sites_solution_hydrogens geom
_atom_sites_solution_primary direct
_audit_creation_method CRYSTALS_ver_12.82
_cell_angle_alpha 90
_cell_angle_beta 93.4825(10)
_cell_angle_gamma 90
_cell_formula_units_Z 2
_cell_length_a 10.4312(3)
_cell_length_b 5.44690(10)
_cell_length_c 13.0536(5)
_cell_measurement_reflns_used 1417
_cell_measurement_temperature 190
_cell_measurement_theta_max 27
_cell_measurement_theta_min 3
_cell_volume 740.31(4)
_computing_cell_refinement 'DENZO/SCALEPACK (Otwinowski & Minor, 1997)'
_computing_data_collection 'COLLECT (Nonius, 2001)'
_computing_data_reduction DENZO/SCALEPACK
_computing_molecular_graphics 'CAMERON (Watkin <i>et al.</i>, 1996)'
_computing_publication_material CRYSTALS
_computing_structure_refinement 'CRYSTALS (Betteridge <i>et al.</i>, 2003)'
_computing_structure_solution 'SIR92 (Altomare <i>et al.</i>, 1994)'
_diffrn_ambient_temperature 190
_diffrn_measured_fraction_theta_full 0.987
_diffrn_measured_fraction_theta_max 0.984
_diffrn_measurement_device_type 'Nonius KappaCCD'
_diffrn_measurement_method \w
_diffrn_radiation_monochromator graphite
_diffrn_radiation_type 'Mo K\a'
_diffrn_radiation_wavelength 0.71073
_diffrn_reflns_av_R_equivalents 0.020
_diffrn_reflns_limit_h_max 13
_diffrn_reflns_limit_h_min -13
_diffrn_reflns_limit_k_max 7
_diffrn_reflns_limit_k_min -6
_diffrn_reflns_limit_l_max 16
_diffrn_reflns_limit_l_min -16
_diffrn_reflns_number 4978
_diffrn_reflns_theta_full 25.868
_diffrn_reflns_theta_max 27.519
_diffrn_reflns_theta_min 4.693
_diffrn_standards_number 0
_exptl_absorpt_coefficient_mu 0.102
_exptl_absorpt_correction_T_max 0.97
_exptl_absorpt_correction_T_min 0.87
_exptl_absorpt_correction_type multi-scan
_exptl_absorpt_process_details '(DENZO/SCALEPACK; Otwinowski & Minor, 1997)'
_exptl_crystal_colour colourless
_exptl_crystal_density_diffrn 1.280
_exptl_crystal_description block
_exptl_crystal_F_000 304
_exptl_crystal_size_max 0.80
_exptl_crystal_size_mid 0.50
_exptl_crystal_size_min 0.30
_refine_diff_density_max 0.18
_refine_diff_density_min -0.15
_refine_ls_extinction_coef 16E1(3)
_refine_ls_extinction_method 'Larson 1970 Crystallographic Computing eq 22'
_refine_ls_goodness_of_fit_ref 0.9885
_refine_ls_hydrogen_treatment constr
_refine_ls_matrix_type full
_refine_ls_number_parameters 182
_refine_ls_number_reflns 1848
_refine_ls_number_restraints 1
_refine_ls_R_factor_all 0.0318
_refine_ls_R_factor_gt 0.0318
_refine_ls_shift/su_max 0.000365
_refine_ls_structure_factor_coef Fsqd
_refine_ls_weighting_details 'w = 1/[\s^2^(F^2^) + ( 0.03P)^2^ + 0.15P] where P = [max(Fo^2^,0) + 2Fc^2^]/3'
_refine_ls_weighting_scheme calc
_refine_ls_wR_factor_all 0.0693
_refine_ls_wR_factor_gt 0.0693
_refine_ls_wR_factor_ref 0.0693
_reflns_number_gt 1848
_reflns_number_total 1848
_reflns_threshold_expression I>-3\s(I)
_cod_data_source_file cf6447.cif
_cod_data_source_block 3
_cod_original_sg_symbol_H-M 'P 21'
_cod_original_formula_sum 'C13 H19 N1 O6'
_cod_database_code 2206377
_cod_database_fobs_code 2206377

loop_
_symmetry_equiv_pos_as_xyz
x,y,z
-x,y+1/2,-z

loop_
_atom_site_label
_atom_site_fract_x
_atom_site_fract_y
_atom_site_fract_z
_atom_site_U_iso_or_equiv
_atom_site_adp_type
_atom_site_occupancy
_atom_site_type_symbol
C1 0.65764(17) 0.6699(5) 1.04143(13) 0.0426 Uani 1.0000 C
O2 0.71146(10) 0.6530(3) 0.94132(9) 0.0372 Uani 1.0000 O
C3 0.62621(14) 0.6379(3) 0.86076(12) 0.0272 Uani 1.0000 C
O4 0.51203(10) 0.6423(3) 0.86742(9) 0.0389 Uani 1.0000 O
C5 0.69562(14) 0.6225(3) 0.76183(11) 0.0250 Uani 1.0000 C
O6 0.61174(11) 0.5653(2) 0.67559(9) 0.0284 Uani 1.0000 O
C7 0.61457(16) 0.3048(3) 0.65796(13) 0.0275 Uani 1.0000 C
C8 0.49552(15) 0.1822(4) 0.69526(14) 0.0354 Uani 1.0000 C
C9 0.63211(18) 0.2588(4) 0.54558(13) 0.0396 Uani 1.0000 C
O10 0.72462(10) 0.2156(2) 0.71971(9) 0.0296 Uani 1.0000 O
C11 0.79554(14) 0.4185(3) 0.76192(12) 0.0240 Uani 1.0000 C
C12 0.90623(14) 0.4853(3) 0.69547(12) 0.0249 Uani 1.0000 C
C13 1.00643(15) 0.2819(3) 0.69727(13) 0.0289 Uani 1.0000 C
C14 1.07823(16) 0.2771(4) 0.60205(14) 0.0384 Uani 1.0000 C
N15 1.13337(18) 0.2738(4) 0.52965(14) 0.0613 Uani 1.0000 N
O16 1.08841(12) 0.3413(2) 0.78462(9) 0.0320 Uani 1.0000 O
C17 1.09141(16) 0.6051(3) 0.79421(13) 0.0291 Uani 1.0000 C
C18 1.20660(15) 0.7121(4) 0.74499(14) 0.0371 Uani 1.0000 C
C19 1.0856(2) 0.6692(5) 0.90635(14) 0.0486 Uani 1.0000 C
O20 0.97635(10) 0.6886(2) 0.73847(9) 0.0317 Uani 1.0000 O
H11 0.7301 0.6879 1.0916 0.0619 Uiso 1.0000 H
H12 0.6097 0.5201 1.0535 0.0644 Uiso 1.0000 H
H13 0.6005 0.8096 1.0434 0.0632 Uiso 1.0000 H
H51 0.7344 0.7826 0.7521 0.0275 Uiso 1.0000 H
H81 0.5034 0.0085 0.6846 0.0524 Uiso 1.0000 H
H82 0.4877 0.2168 0.7692 0.0517 Uiso 1.0000 H
H83 0.4225 0.2499 0.6549 0.0524 Uiso 1.0000 H
H91 0.6504 0.0870 0.5351 0.0585 Uiso 1.0000 H
H92 0.7051 0.3564 0.5250 0.0583 Uiso 1.0000 H
H93 0.5536 0.3026 0.5039 0.0582 Uiso 1.0000 H
H111 0.8278 0.3770 0.8310 0.0273 Uiso 1.0000 H
H121 0.8747 0.5279 0.6267 0.0290 Uiso 1.0000 H
H131 0.9680 0.1242 0.7065 0.0337 Uiso 1.0000 H
H181 1.2034 0.8935 0.7523 0.0530 Uiso 1.0000 H
H182 1.2828 0.6540 0.7793 0.0551 Uiso 1.0000 H
H183 1.2058 0.6714 0.6734 0.0540 Uiso 1.0000 H
H191 1.0804 0.8469 0.9130 0.0725 Uiso 1.0000 H
H192 1.1623 0.6100 0.9426 0.0726 Uiso 1.0000 H
H193 1.0081 0.5924 0.9306 0.0724 Uiso 1.0000 H

loop_
_atom_site_aniso_label
_atom_site_aniso_U_11
_atom_site_aniso_U_22
_atom_site_aniso_U_33
_atom_site_aniso_U_12
_atom_site_aniso_U_13
_atom_site_aniso_U_23
C1 0.0387(9) 0.0557(12) 0.0331(8) 0.0046(10) 0.0010(7) -0.0069(10)
O2 0.0275(5) 0.0516(8) 0.0322(6) 0.0015(6) -0.0013(4) -0.0073(6)
C3 0.0267(7) 0.0211(8) 0.0336(8) 0.0008(7) 0.0005(6) -0.0007(7)
O4 0.0250(5) 0.0508(8) 0.0408(6) 0.0015(6) 0.0026(5) -0.0050(7)
C5 0.0230(7) 0.0199(8) 0.0318(8) -0.0001(6) -0.0009(6) 0.0025(7)
O6 0.0312(6) 0.0210(6) 0.0322(6) 0.0029(5) -0.0045(5) 0.0017(5)
C7 0.0261(8) 0.0215(8) 0.0346(8) 0.0015(6) -0.0016(6) 0.0014(7)
C8 0.0285(7) 0.0304(9) 0.0473(10) -0.0042(8) 0.0022(7) -0.0009(8)
C9 0.0445(10) 0.0384(10) 0.0357(9) -0.0002(9) 0.0008(7) -0.0034(8)
O10 0.0265(5) 0.0184(6) 0.0431(6) -0.0008(5) -0.0050(5) 0.0031(5)
C11 0.0243(7) 0.0188(7) 0.0288(7) -0.0002(6) 0.0000(6) 0.0030(6)
C12 0.0251(7) 0.0200(8) 0.0296(7) 0.0011(6) 0.0018(6) 0.0025(6)
C13 0.0248(7) 0.0244(8) 0.0376(8) 0.0005(7) 0.0014(6) -0.0035(7)
C14 0.0315(8) 0.0381(11) 0.0455(10) -0.0015(8) 0.0024(7) -0.0165(9)
N15 0.0566(10) 0.0740(15) 0.0553(11) -0.0094(11) 0.0200(9) -0.0304(11)
O16 0.0331(6) 0.0235(6) 0.0385(7) 0.0049(5) -0.0052(5) 0.0002(5)
C17 0.0284(8) 0.0234(8) 0.0352(8) 0.0021(6) -0.0006(7) -0.0018(7)
C18 0.0252(7) 0.0365(10) 0.0491(10) -0.0020(8) -0.0008(7) -0.0053(8)
C19 0.0621(12) 0.0453(12) 0.0385(10) -0.0004(11) 0.0035(9) -0.0087(10)
O20 0.0234(5) 0.0189(6) 0.0525(7) 0.0002(5) 0.0003(5) 0.0012(5)

loop_
_atom_type_symbol
_atom_type_scat_dispersion_real
_atom_type_scat_dispersion_imag
_atom_type_scat_source
C 0.0033 0.0016 'International Tables Vol C 4.2.6.8 and 6.1.1.4'
H 0.0000 0.0000 'International Tables Vol C 4.2.6.8 and 6.1.1.4'
N 0.0061 0.0033 'International Tables Vol C 4.2.6.8 and 6.1.1.4'
O 0.0106 0.0060 'International Tables Vol C 4.2.6.8 and 6.1.1.4'

loop_
_geom_angle_atom_site_label_1
_geom_angle_atom_site_label_2
_geom_angle_atom_site_label_3
_geom_angle
_geom_angle_publ_flag
O2 C1 H11 106.5 no
O2 C1 H12 108.7 no
H11 C1 H12 111.2 no
O2 C1 H13 110.2 no
H11 C1 H13 110.9 no
H12 C1 H13 109.3 no
C1 O2 C3 115.80(12) yes
O2 C3 O4 123.87(15) yes
O2 C3 C5 110.05(12) yes
O4 C3 C5 126.05(14) yes
C3 C5 O6 112.57(12) yes
C3 C5 C11 113.63(13) yes
O6 C5 C11 103.27(12) yes
C3 C5 H51 106.5 no
O6 C5 H51 109.5 no
C11 C5 H51 111.3 no
C5 O6 C7 109.03(12) yes
O6 C7 C8 110.98(15) yes
O6 C7 C9 108.91(15) yes
C8 C7 C9 112.88(15) yes
O6 C7 O10 105.41(13) yes
C8 C7 O10 108.12(13) yes
C9 C7 O10 110.29(13) yes
C7 C8 H81 107.9 no
C7 C8 H82 110.2 no
H81 C8 H82 110.0 no
C7 C8 H83 106.8 no
H81 C8 H83 111.5 no
H82 C8 H83 110.3 no
C7 C9 H91 109.5 no
C7 C9 H92 108.5 no
H91 C9 H92 108.9 no
C7 C9 H93 110.5 no
H91 C9 H93 108.8 no
H92 C9 H93 110.6 no
C7 O10 C11 109.36(12) yes
C5 C11 O10 103.10(11) yes
C5 C11 C12 111.47(12) yes
O10 C11 C12 110.98(12) yes
C5 C11 H111 111.7 no
O10 C11 H111 108.8 no
C12 C11 H111 110.6 no
C11 C12 C13 111.06(12) yes
C11 C12 O20 110.43(12) yes
C13 C12 O20 102.95(11) yes
C11 C12 H121 111.0 no
C13 C12 H121 112.6 no
O20 C12 H121 108.5 no
C12 C13 C14 112.31(15) yes
C12 C13 O16 103.07(13) yes
C14 C13 O16 111.41(13) yes
C12 C13 H131 111.2 no
C14 C13 H131 108.9 no
O16 C13 H131 109.8 no
C13 C14 N15 179.74(19) yes
C13 O16 C17 107.76(13) yes
O16 C17 C18 111.13(16) yes
O16 C17 C19 108.22(16) yes
C18 C17 C19 113.72(16) yes
O16 C17 O20 104.95(13) yes
C18 C17 O20 108.84(14) yes
C19 C17 O20 109.61(14) yes
C17 C18 H181 108.1 no
C17 C18 H182 109.7 no
H181 C18 H182 108.7 no
C17 C18 H183 111.3 no
H181 C18 H183 109.0 no
H182 C18 H183 110.0 no
C17 C19 H191 108.8 no
C17 C19 H192 108.5 no
H191 C19 H192 109.9 no
C17 C19 H193 107.3 no
H191 C19 H193 110.1 no
H192 C19 H193 112.1 no
C17 O20 C12 110.26(12) yes

loop_
_geom_bond_atom_site_label_1
_geom_bond_atom_site_label_2
_geom_bond_distance
_geom_bond_publ_flag
C1 O2 1.456(2) yes
C1 H11 0.975 no
C1 H12 0.975 no
C1 H13 0.968 no
O2 C3 1.3378(18) yes
C3 O4 1.1996(19) yes
C3 C5 1.521(2) yes
C5 O6 1.4178(18) yes
C5 C11 1.523(2) yes
C5 H51 0.973 no
O6 C7 1.438(2) yes
C7 C8 1.516(2) yes
C7 C9 1.510(2) yes
C7 O10 1.4461(19) yes
C8 H81 0.961 no
C8 H82 0.992 no
C8 H83 0.972 no
C9 H91 0.966 no
C9 H92 0.980 no
C9 H93 0.985 no
O10 C11 1.4222(18) yes
C11 C12 1.530(2) yes
C11 H111 0.970 no
C12 C13 1.522(2) yes
C12 O20 1.4235(19) yes
C12 H121 0.965 no
C13 C14 1.490(2) yes
C13 O16 1.420(2) yes
C13 H131 0.958 no
C14 N15 1.136(2) yes
O16 C17 1.443(2) yes
C17 C18 1.513(2) yes
C17 C19 1.510(2) yes
C17 O20 1.439(2) yes
C18 H181 0.993 no
C18 H182 0.943 no
C18 H183 0.960 no
C19 H191 0.974 no
C19 H192 0.960 no
C19 H193 0.980 no

loop_
_cod_related_entry_id
_cod_related_entry_database
_cod_related_entry_code
1 ChemSpider 21180516
